data_1506538
loop_
_publ_author_name
'Ward, Dale E.'
'Jheengut, Vishal'
'Akinnusi, Olukayode T.'

_publ_section_title
;
 Enantioselective direct intermolecular aldol reactions with enantiotopic
 group selectivity and dynamic kinetic resolution.
;
_journal_issue 6
_journal_name_full 'Organic letters'
_journal_page_first 1181
_journal_page_last 1184
_journal_paper_doi 10.1021/ol050195l
_journal_volume 7
_journal_year 2005
_chemical_formula_moiety 'C14 H20 O5 S2'
_chemical_formula_sum 'C14 H20 O5 S2'
_chemical_formula_weight 332.42
_chemical_name_common 'compound 14'
_chemical_name_systematic
; 
(3S)-Tetahydro-3-[(1R,2R,4R,5S)-2-hydroxyl-spiro[3-oxa-7-thiabicyclo[3.3.1]nonane-9,2'-[1,3]dioxolane]-4-yl]-4H-thiopyran-4-one
;
_space_group_IT_number 14
_symmetry_cell_setting monoclinic
_symmetry_space_group_name_Hall '-P 2ybc'
_symmetry_space_group_name_H-M 'P 1 21/c 1'
_atom_sites_solution_hydrogens geom
_atom_sites_solution_primary direct
_atom_sites_solution_secondary difmap
_audit_creation_method SHELXL-97
_cell_angle_alpha 90.00
_cell_angle_beta 91.9970(11)
_cell_angle_gamma 90.00
_cell_formula_units_Z 4
_cell_length_a 8.3040(2)
_cell_length_b 8.8750(3)
_cell_length_c 20.5620(7)
_cell_measurement_reflns_used 3430
_cell_measurement_temperature 173(2)
_cell_measurement_theta_max 27.485
_cell_measurement_theta_min 0.998
_cell_volume 1514.46(8)
_computing_cell_refinement 'HKL Scalepack (Otwinowski & Minor 1997)'
_computing_data_collection 'Collect (Nonius BV, 1997-2000)'
_computing_data_reduction 'HKL Denzo and Scalepack (Otwinowski & Minor 1997)'
_computing_molecular_graphics 'Xtal3.7(Hall et al., 2000)'
_computing_publication_material 'SHELXL-97 (Sheldrick, 1997)'
_computing_structure_refinement 'SHELXL-97 (Sheldrick, 1997)'
_computing_structure_solution 'maXus(Mackay et al., 1999)'
_diffrn_ambient_temperature 173(2)
_diffrn_detector_area_resol_mean 9
_diffrn_measured_fraction_theta_full 0.997
_diffrn_measured_fraction_theta_max 0.997
_diffrn_measurement_device '95mm CCD camera on \k-goniostat'
_diffrn_measurement_device_type KappaCCD
_diffrn_measurement_method CCD
_diffrn_radiation_monochromator 'horizonally mounted graphite crystal'
_diffrn_radiation_source 'fine-focus sealed tube'
_diffrn_radiation_type MoK\a
_diffrn_radiation_wavelength 0.71073
_diffrn_reflns_av_R_equivalents 0.0369
_diffrn_reflns_av_sigmaI/netI 0.0553
_diffrn_reflns_limit_h_max 10
_diffrn_reflns_limit_h_min -10
_diffrn_reflns_limit_k_max 11
_diffrn_reflns_limit_k_min -11
_diffrn_reflns_limit_l_max 26
_diffrn_reflns_limit_l_min -26
_diffrn_reflns_number 6378
_diffrn_reflns_theta_full 27.48
_diffrn_reflns_theta_max 27.48
_diffrn_reflns_theta_min 1.98
_diffrn_standards_decay_% 1
_exptl_absorpt_coefficient_mu 0.370
_exptl_absorpt_correction_type none
_exptl_crystal_colour colourless
_exptl_crystal_density_diffrn 1.458
_exptl_crystal_density_method 'not measured'
_exptl_crystal_description plate
_exptl_crystal_F_000 704
_exptl_crystal_size_max 0.20
_exptl_crystal_size_mid 0.20
_exptl_crystal_size_min 0.05
_refine_diff_density_max 1.163
_refine_diff_density_min -0.338
_refine_diff_density_rms 0.067
_refine_ls_extinction_method none
_refine_ls_goodness_of_fit_ref 1.033
_refine_ls_hydrogen_treatment constr
_refine_ls_matrix_type full
_refine_ls_number_parameters 197
_refine_ls_number_reflns 3472
_refine_ls_number_restraints 2
_refine_ls_restrained_S_all 1.033
_refine_ls_R_factor_all 0.0773
_refine_ls_R_factor_gt 0.0496
_refine_ls_shift/su_max 0.000
_refine_ls_shift/su_mean 0.000
_refine_ls_structure_factor_coef Fsqd
_refine_ls_weighting_details 'calc w=1/[\s^2^(Fo^2^)+(0.0577P)^2^+1.2752P] where P=(Fo^2^+2Fc^2^)/3'
_refine_ls_weighting_scheme calc
_refine_ls_wR_factor_gt 0.1237
_refine_ls_wR_factor_ref 0.1374
_reflns_number_gt 2504
_reflns_number_total 3472
_reflns_threshold_expression >2\s(I)
_cod_data_source_file ol050195lsi20050204_092119.cif
_cod_data_source_block Ward-etal-14
_cod_original_sg_symbol_H-M P21/c
_cod_database_code 1506538

loop_
_symmetry_equiv_pos_as_xyz
'x, y, z'
'-x, y+1/2, -z+1/2'
'-x, -y, -z'
'x, -y-1/2, z-1/2'

loop_
_atom_site_label
_atom_site_type_symbol
_atom_site_fract_x
_atom_site_fract_y
_atom_site_fract_z
_atom_site_U_iso_or_equiv
_atom_site_adp_type
_atom_site_occupancy
_atom_site_symmetry_multiplicity
_atom_site_calc_flag
_atom_site_refinement_flags
_atom_site_disorder_assembly
_atom_site_disorder_group
S1 S 0.01923(8) 0.22428(9) -0.05929(4) 0.0403(2) Uani 1 1 d . . .
S10 S 0.50428(8) 0.04542(9) 0.17188(4) 0.0363(2) Uani 1 1 d . . .
O4 O 0.5219(2) 0.3034(2) -0.05830(9) 0.0368(5) Uani 1 1 d . . .
O7 O 0.40389(19) 0.32462(19) 0.09367(8) 0.0268(4) Uani 1 1 d . . .
O14 O 0.03321(19) 0.3166(2) 0.16389(8) 0.0289(4) Uani 1 1 d . B .
O17 O 0.1047(2) 0.1134(2) 0.22610(8) 0.0291(4) Uani 1 1 d D . .
O18 O 0.2930(2) 0.5271(2) 0.14731(10) 0.0388(5) Uani 1 1 d . . .
H18 H 0.3385 0.5862 0.1218 0.058 Uiso 1 1 calc R . .
C2 C 0.1875(3) 0.1028(3) -0.03749(13) 0.0315(6) Uani 1 1 d . . .
H2A H 0.1479 0.0161 -0.0123 0.038 Uiso 1 1 calc R . .
H2B H 0.2339 0.0630 -0.0777 0.038 Uiso 1 1 calc R . .
C3 C 0.3206(3) 0.1838(3) 0.00300(11) 0.0233(5) Uani 1 1 d . . .
H3 H 0.4098 0.1104 0.0123 0.028 Uiso 1 1 calc R . .
C4 C 0.3858(3) 0.3101(3) -0.03843(12) 0.0266(5) Uani 1 1 d . . .
C5 C 0.2698(3) 0.4334(3) -0.05856(13) 0.0319(6) Uani 1 1 d . . .
H5A H 0.3268 0.5113 -0.0834 0.038 Uiso 1 1 calc R . .
H5B H 0.2266 0.4816 -0.0194 0.038 Uiso 1 1 calc R . .
C6 C 0.1305(4) 0.3678(4) -0.10079(14) 0.0412(7) Uani 1 1 d . . .
H6A H 0.1744 0.3242 -0.1408 0.049 Uiso 1 1 calc R . .
H6B H 0.0561 0.4503 -0.1140 0.049 Uiso 1 1 calc R . .
C7 C 0.2651(3) 0.2457(3) 0.06759(11) 0.0218(5) Uani 1 1 d . B .
H7 H 0.1775 0.3208 0.0583 0.026 Uiso 1 1 calc R . .
C8 C 0.2026(3) 0.1281(3) 0.11552(11) 0.0217(5) Uani 1 1 d . . .
H8 H 0.0999 0.0862 0.0962 0.026 Uiso 1 1 calc R B .
C9 C 0.3144(3) -0.0055(3) 0.13140(12) 0.0272(5) Uani 1 1 d . B .
H9A H 0.3373 -0.0586 0.0904 0.033 Uiso 1 1 calc R . .
H9B H 0.2571 -0.0769 0.1595 0.033 Uiso 1 1 calc R . .
C11 C 0.4333(3) 0.1792(3) 0.23152(13) 0.0345(6) Uani 1 1 d . B .
H11A H 0.3845 0.1224 0.2673 0.041 Uiso 1 1 calc R . .
H11B H 0.5274 0.2346 0.2503 0.041 Uiso 1 1 calc R . .
C12 C 0.3099(3) 0.2941(3) 0.20489(12) 0.0258(5) Uani 1 1 d . . .
H12 H 0.2761 0.3581 0.2420 0.031 Uiso 1 1 calc R B .
C13 C 0.1610(3) 0.2123(3) 0.17763(11) 0.0218(5) Uani 1 1 d . B .
C15 C -0.1096(3) 0.2595(4) 0.19018(17) 0.0456(8) Uani 1 1 d D . .
H15A H -0.1960 0.2506 0.1560 0.055 Uiso 1 1 calc R A 1
H15B H -0.1475 0.3264 0.2250 0.055 Uiso 1 1 calc R A 1
C16A C -0.0643(3) 0.1046(4) 0.21756(18) 0.0347(11) Uani 0.871(10) 1 d P B 1
H16A H -0.1160 0.0862 0.2595 0.042 Uiso 0.871(10) 1 calc PR B 1
H16B H -0.0959 0.0236 0.1866 0.042 Uiso 0.871(10) 1 calc PR B 1
C16B C -0.0411(18) 0.171(3) 0.2481(5) 0.037(7) Uiso 0.129(10) 1 d PD B 2
H16C H -0.0221 0.2377 0.2862 0.044 Uiso 0.129(10) 1 calc PR B 2
H16D H -0.1148 0.0888 0.2601 0.044 Uiso 0.129(10) 1 calc PR B 2
C18 C 0.3835(3) 0.3974(3) 0.15456(12) 0.0299(6) Uani 1 1 d . B .
H18A H 0.4929 0.4275 0.1719 0.036 Uiso 1 1 calc R . .

loop_
_atom_site_aniso_label
_atom_site_aniso_U_11
_atom_site_aniso_U_22
_atom_site_aniso_U_33
_atom_site_aniso_U_23
_atom_site_aniso_U_13
_atom_site_aniso_U_12
S1 0.0346(4) 0.0431(4) 0.0428(4) 0.0054(3) -0.0062(3) -0.0092(3)
S10 0.0268(3) 0.0382(4) 0.0435(4) -0.0043(3) -0.0023(3) 0.0103(3)
O4 0.0354(10) 0.0321(11) 0.0443(12) 0.0008(9) 0.0215(9) -0.0020(8)
O7 0.0293(9) 0.0247(9) 0.0270(9) -0.0061(7) 0.0105(7) -0.0087(7)
O14 0.0220(8) 0.0300(10) 0.0352(10) 0.0061(8) 0.0098(7) 0.0049(7)
O17 0.0300(9) 0.0312(10) 0.0265(9) 0.0059(8) 0.0088(7) -0.0044(8)
O18 0.0453(11) 0.0287(11) 0.0435(12) -0.0001(9) 0.0156(9) -0.0035(9)
C2 0.0385(14) 0.0281(14) 0.0279(14) -0.0010(11) 0.0034(11) -0.0077(12)
C3 0.0275(12) 0.0191(12) 0.0237(12) 0.0001(10) 0.0070(9) -0.0013(10)
C4 0.0350(13) 0.0228(13) 0.0226(12) -0.0056(10) 0.0097(10) -0.0060(11)
C5 0.0369(14) 0.0265(14) 0.0329(15) 0.0066(11) 0.0115(11) -0.0025(12)
C6 0.0463(16) 0.0408(17) 0.0365(16) 0.0126(13) -0.0001(13) 0.0000(14)
C7 0.0228(11) 0.0196(12) 0.0235(12) 0.0010(9) 0.0056(9) -0.0006(9)
C8 0.0184(10) 0.0217(12) 0.0250(12) 0.0006(10) 0.0018(9) -0.0016(9)
C9 0.0314(13) 0.0219(13) 0.0285(13) 0.0002(10) 0.0040(10) 0.0028(10)
C11 0.0287(13) 0.0408(16) 0.0337(15) -0.0045(13) -0.0047(11) 0.0025(12)
C12 0.0245(12) 0.0274(13) 0.0257(13) -0.0036(10) 0.0047(9) -0.0011(10)
C13 0.0211(11) 0.0210(12) 0.0236(12) 0.0044(10) 0.0070(9) 0.0008(9)
C15 0.0242(13) 0.0408(18) 0.073(2) 0.0069(16) 0.0159(13) -0.0038(12)
C16A 0.0266(16) 0.044(2) 0.034(2) 0.0035(16) 0.0066(12) -0.0105(14)
C18 0.0363(13) 0.0258(13) 0.0283(14) -0.0060(11) 0.0104(11) -0.0043(11)

loop_
_atom_type_symbol
_atom_type_description
_atom_type_scat_dispersion_real
_atom_type_scat_dispersion_imag
_atom_type_scat_source
C C 0.0033 0.0016 'International Tables Vol C Tables 4.2.6.8 and 6.1.1.4'
H H 0.0000 0.0000 'International Tables Vol C Tables 4.2.6.8 and 6.1.1.4'
O O 0.0106 0.0060 'International Tables Vol C Tables 4.2.6.8 and 6.1.1.4'
S S 0.1246 0.1234 'International Tables Vol C Tables 4.2.6.8 and 6.1.1.4'

loop_
_geom_angle_atom_site_label_1
_geom_angle_atom_site_label_2
_geom_angle_atom_site_label_3
_geom_angle
C6 S1 C2 97.69(13)
C9 S10 C11 100.09(12)
C18 O7 C7 115.54(17)
C15 O14 C13 108.62(19)
C16B O17 C13 108.0(6)
C16A O17 C13 107.32(19)
C18 O18 H18 109.5
C3 C2 S1 112.95(19)
C3 C2 H2A 109.0
S1 C2 H2A 109.0
C3 C2 H2B 109.0
S1 C2 H2B 109.0
H2A C2 H2B 107.8
C4 C3 C7 110.34(19)
C4 C3 C2 107.7(2)
C7 C3 C2 113.99(19)
C4 C3 H3 108.2
C7 C3 H3 108.2
C2 C3 H3 108.2
O4 C4 C5 122.4(2)
O4 C4 C3 120.4(2)
C5 C4 C3 117.0(2)
C4 C5 C6 110.0(2)
C4 C5 H5A 109.7
C6 C5 H5A 109.7
C4 C5 H5B 109.7
C6 C5 H5B 109.7
H5A C5 H5B 108.2
C5 C6 S1 112.82(19)
C5 C6 H6A 109.0
S1 C6 H6A 109.0
C5 C6 H6B 109.0
S1 C6 H6B 109.0
H6A C6 H6B 107.8
O7 C7 C3 103.78(17)
O7 C7 C8 112.10(18)
C3 C7 C8 115.7(2)
O7 C7 H7 108.3
C3 C7 H7 108.3
C8 C7 H7 108.3
C13 C8 C9 110.65(19)
C13 C8 C7 107.12(19)
C9 C8 C7 116.46(19)
C13 C8 H8 107.4
C9 C8 H8 107.4
C7 C8 H8 107.4
C8 C9 S10 114.51(17)
C8 C9 H9A 108.6
S10 C9 H9A 108.6
C8 C9 H9B 108.6
S10 C9 H9B 108.6
H9A C9 H9B 107.6
C12 C11 S10 114.91(18)
C12 C11 H11A 108.5
S10 C11 H11A 108.5
C12 C11 H11B 108.5
S10 C11 H11B 108.5
H11A C11 H11B 107.5
C13 C12 C18 112.1(2)
C13 C12 C11 109.8(2)
C18 C12 C11 111.3(2)
C13 C12 H12 107.8
C18 C12 H12 107.8
C11 C12 H12 107.8
O17 C13 O14 106.18(17)
O17 C13 C12 108.61(19)
O14 C13 C12 110.60(19)
O17 C13 C8 111.94(19)
O14 C13 C8 109.83(18)
C12 C13 C8 109.63(18)
O14 C15 C16B 100.8(7)
O14 C15 C16A 105.3(2)
O14 C15 H15A 110.7
C16B C15 H15A 139.3
C16A C15 H15A 110.7
O14 C15 H15B 110.7
C16B C15 H15B 82.1
C16A C15 H15B 110.7
H15A C15 H15B 108.8
O17 C16A C15 103.1(2)
O17 C16A H16A 111.1
C15 C16A H16A 111.1
O17 C16A H16B 111.1
C15 C16A H16B 111.1
H16A C16A H16B 109.1
O17 C16B C15 103.9(3)
O17 C16B H16C 111.0
C15 C16B H16C 111.0
O17 C16B H16D 111.0
C15 C16B H16D 111.0
H16C C16B H16D 109.0
O18 C18 O7 111.3(2)
O18 C18 C12 110.2(2)
O7 C18 C12 112.7(2)
O18 C18 H18A 107.4
O7 C18 H18A 107.4
C12 C18 H18A 107.4

loop_
_geom_bond_atom_site_label_1
_geom_bond_atom_site_label_2
_geom_bond_distance
S1 C6 1.806(3)
S1 C2 1.809(3)
S10 C9 1.814(3)
S10 C11 1.820(3)
O4 C4 1.217(3)
O7 C18 1.424(3)
O7 C7 1.436(3)
O14 C15 1.414(3)
O14 C13 1.429(3)
O17 C16B 1.403(2)
O17 C16A 1.410(3)
O17 C13 1.419(3)
O18 C18 1.381(3)
O18 H18 0.8400
C2 C3 1.539(3)
C2 H2A 0.9900
C2 H2B 0.9900
C3 C4 1.519(3)
C3 C7 1.523(3)
C3 H3 1.0000
C4 C5 1.506(4)
C5 C6 1.536(4)
C5 H5A 0.9900
C5 H5B 0.9900
C6 H6A 0.9900
C6 H6B 0.9900
C7 C8 1.538(3)
C7 H7 1.0000
C8 C13 1.530(3)
C8 C9 1.534(3)
C8 H8 1.0000
C9 H9A 0.9900
C9 H9B 0.9900
C11 C12 1.533(4)
C11 H11A 0.9900
C11 H11B 0.9900
C12 C13 1.523(3)
C12 C18 1.526(3)
C12 H12 1.0000
C15 C16B 1.519(2)
C15 C16A 1.527(5)
C15 H15A 0.9900
C15 H15B 0.9900
C16A H16A 0.9900
C16A H16B 0.9900
C16B H16C 0.9900
C16B H16D 0.9900
C18 H18A 1.0000

loop_
_geom_hbond_atom_site_label_D
_geom_hbond_atom_site_label_H
_geom_hbond_atom_site_label_A
_geom_hbond_distance_DH
_geom_hbond_distance_HA
_geom_hbond_distance_DA
_geom_hbond_angle_DHA
_geom_hbond_site_symmetry_A
O18 H18 O4 0.84 2.03 2.858(3) 169.2 3_665

loop_
_geom_torsion_atom_site_label_1
_geom_torsion_atom_site_label_2
_geom_torsion_atom_site_label_3
_geom_torsion_atom_site_label_4
_geom_torsion
C6 S1 C2 C3 57.1(2)
S1 C2 C3 C4 -62.1(2)
S1 C2 C3 C7 60.7(2)
C7 C3 C4 O4 123.5(2)
C2 C3 C4 O4 -111.4(3)
C7 C3 C4 C5 -62.2(3)
C2 C3 C4 C5 62.8(3)
O4 C4 C5 C6 112.1(3)
C3 C4 C5 C6 -62.0(3)
C4 C5 C6 S1 59.3(3)
C2 S1 C6 C5 -54.8(2)
C18 O7 C7 C3 178.78(19)
C18 O7 C7 C8 -55.7(3)
C4 C3 C7 O7 -54.4(2)
C2 C3 C7 O7 -175.75(19)
C4 C3 C7 C8 -177.61(19)
C2 C3 C7 C8 61.1(3)
O7 C7 C8 C13 58.8(2)
C3 C7 C8 C13 177.47(19)
O7 C7 C8 C9 -65.7(3)
C3 C7 C8 C9 53.0(3)
C13 C8 C9 S10 -59.4(2)
C7 C8 C9 S10 63.2(2)
C11 S10 C9 C8 44.3(2)
C9 S10 C11 C12 -45.0(2)
S10 C11 C12 C13 60.2(3)
S10 C11 C12 C18 -64.5(3)
C16B O17 C13 O14 -9.1(12)
C16A O17 C13 O14 29.2(3)
C16B O17 C13 C12 109.9(12)
C16A O17 C13 C12 148.1(2)
C16B O17 C13 C8 -128.9(12)
C16A O17 C13 C8 -90.7(3)
C15 O14 C13 O17 -14.8(3)
C15 O14 C13 C12 -132.4(2)
C15 O14 C13 C8 106.5(2)
C18 C12 C13 O17 177.15(19)
C11 C12 C13 O17 52.9(2)
C18 C12 C13 O14 -66.7(2)
C11 C12 C13 O14 169.09(19)
C18 C12 C13 C8 54.5(3)
C11 C12 C13 C8 -69.7(2)
C9 C8 C13 O17 -50.9(2)
C7 C8 C13 O17 -178.81(17)
C9 C8 C13 O14 -168.60(18)
C7 C8 C13 O14 63.5(2)
C9 C8 C13 C12 69.7(2)
C7 C8 C13 C12 -58.2(2)
C13 O14 C15 C16B 30.2(10)
C13 O14 C15 C16A -3.9(3)
C16B O17 C16A C15 66.4(8)
C13 O17 C16A C15 -30.6(3)
O14 C15 C16A O17 21.1(3)
C16B C15 C16A O17 -65.4(8)
C16A O17 C16B C15 -67.6(9)
C13 O17 C16B C15 27.4(19)
O14 C15 C16B O17 -35.0(18)
C16A C15 C16B O17 66.5(9)
C7 O7 C18 O18 -75.0(3)
C7 O7 C18 C12 49.4(3)
C13 C12 C18 O18 76.4(3)
C11 C12 C18 O18 -160.2(2)
C13 C12 C18 O7 -48.6(3)
C11 C12 C18 O7 74.8(3)
